data_2223249
loop_
_publ_author_name
'Fischer, Andreas'

_publ_section_title
;
 2-Bromomaleic acid
;
_journal_coeditor_code YA2098
_journal_issue 9
_journal_name_full 'Acta Crystallographica Section E'
_journal_page_first o2240
_journal_paper_doi 10.1107/S1600536809029602
_journal_volume 65
_journal_year 2009
_chemical_formula_iupac 'C4 H3 Br O4'
_chemical_formula_moiety 'C4 H3 Br O4'
_chemical_formula_sum 'C4 H3 Br O4'
_chemical_formula_weight 194.973
_chemical_name_systematic
;
2-Bromomaleic acid
;
_space_group_IT_number 14
_symmetry_cell_setting monoclinic
_symmetry_space_group_name_Hall '-P 2ybc'
_symmetry_space_group_name_H-M 'P 1 21/c 1'
_atom_sites_solution_primary direct
_atom_sites_solution_secondary difmap
_cell_angle_alpha 90.00
_cell_angle_beta 94.213(12)
_cell_angle_gamma 90.00
_cell_formula_units_Z 4
_cell_length_a 7.5074(12)
_cell_length_b 4.9272(6)
_cell_length_c 16.966(4)
_cell_measurement_reflns_used 28
_cell_measurement_temperature 299
_cell_measurement_theta_max 19.2
_cell_measurement_theta_min 5.6
_cell_volume 625.88(19)
_computing_cell_refinement 'DIRAX (Duisenberg, 1992)'
_computing_data_collection 'COLLECT (Nonius, 1999)'
_computing_data_reduction 'EvalCCD (Duisenberg <i>et al.</i>,  2003)'
_computing_molecular_graphics 'DIAMOND (Brandenburg, 1999)'
_computing_publication_material 'publCIF (Westrip, 2009)'
_computing_structure_refinement 'SHELXL97 (Sheldrick, 2008)'
_computing_structure_solution 'SHELXS97 (Sheldrick, 2008)'
_diffrn_measured_fraction_theta_full 0.978
_diffrn_measured_fraction_theta_max 0.978
_diffrn_measurement_device 'Bruker--Nonius KappaCCD'
_diffrn_measurement_method '\f and \w'
_diffrn_radiation_source 'fine-focus sealed tube'
_diffrn_radiation_type MoK\a
_diffrn_reflns_av_R_equivalents 0.064
_diffrn_reflns_av_sigmaI/netI 0.041
_diffrn_reflns_limit_h_max 9
_diffrn_reflns_limit_h_min -9
_diffrn_reflns_limit_k_max 6
_diffrn_reflns_limit_k_min -6
_diffrn_reflns_limit_l_max 22
_diffrn_reflns_limit_l_min -17
_diffrn_reflns_number 8638
_diffrn_reflns_theta_full 27.5
_diffrn_reflns_theta_max 27.5
_diffrn_reflns_theta_min 4.7
_exptl_absorpt_coefficient_mu 6.50
_exptl_absorpt_correction_T_max 0.455
_exptl_absorpt_correction_T_min 0.325
_exptl_absorpt_correction_type numerical
_exptl_absorpt_process_details
;
HABITUS
(Herrendorf & B\"arnighausen, 1997)
;
_exptl_crystal_colour colourless
_exptl_crystal_density_diffrn 2.069
_exptl_crystal_density_method 'not measured'
_exptl_crystal_description block
_exptl_crystal_F_000 376
_exptl_crystal_size_max 0.15
_exptl_crystal_size_mid 0.13
_exptl_crystal_size_min 0.10
_refine_diff_density_max 0.63
_refine_diff_density_min -0.43
_refine_ls_extinction_method none
_refine_ls_goodness_of_fit_ref 1.16
_refine_ls_hydrogen_treatment constr
_refine_ls_matrix_type full
_refine_ls_number_parameters 84
_refine_ls_number_reflns 1420
_refine_ls_number_restraints 0
_refine_ls_restrained_S_all 1.16
_refine_ls_R_factor_all 0.071
_refine_ls_R_factor_gt 0.042
_refine_ls_shift/su_max 0.001
_refine_ls_shift/su_mean 0.000
_refine_ls_structure_factor_coef Fsqd
_refine_ls_weighting_details 'calc w=1/[\s^2^(Fo^2^)+(0.0113P)^2^+1.1107P] where P=(Fo^2^+2Fc^2^)/3'
_refine_ls_weighting_scheme calc
_refine_ls_wR_factor_gt 0.066
_refine_ls_wR_factor_ref 0.075
_reflns_number_gt 1046
_reflns_number_total 1420
_reflns_threshold_expression I>2\s(I)
_cod_data_source_file ya2098.cif
_cod_data_source_block I
_cod_original_cell_volume 625.9(2)
_cod_original_sg_symbol_H-M 'P 21/c'
_cod_database_code 2223249
_cod_database_fobs_code 2223249

loop_
_symmetry_equiv_pos_as_xyz
'x, y, z'
'-x, y+1/2, -z+1/2'
'-x, -y, -z'
'x, -y-1/2, z-1/2'

loop_
_atom_site_type_symbol
_atom_site_label
_atom_site_fract_x
_atom_site_fract_y
_atom_site_fract_z
_atom_site_U_iso_or_equiv
_atom_site_adp_type
_atom_site_calc_flag
_atom_site_refinement_flags
_atom_site_occupancy
_atom_site_disorder_assembly
_atom_site_disorder_group
C C1 0.7961(5) 0.0222(7) 0.6839(2) 0.0317(8) Uani d . 1 . .
C C2 0.6344(4) -0.0621(8) 0.6312(2) 0.0330(8) Uani d . 1 . .
C C3 0.6332(5) -0.2221(8) 0.5700(2) 0.0369(9) Uani d . 1 . .
C C4 0.7955(5) -0.3400(8) 0.5399(2) 0.0369(9) Uani d . 1 . .
Br Br1 0.42183(5) 0.08537(10) 0.66527(3) 0.05260(18) Uani d . 1 . .
O O1 0.8584(3) -0.1231(6) 0.73530(16) 0.0440(7) Uani d . 1 . .
O O2 0.8501(4) 0.2664(6) 0.66922(17) 0.0493(8) Uani d . 1 . .
O O3 0.9456(3) -0.2426(6) 0.56482(17) 0.0466(7) Uani d . 1 . .
O O4 0.7746(4) -0.5294(6) 0.49066(17) 0.0482(8) Uani d . 1 . .
H H3A 0.5236 -0.2646 0.5439 0.044 Uiso calc R 1 . .
H H2 0.9357 0.3049 0.7000 0.074 Uiso calc R 1 . .
H H3 1.0256 -0.3258 0.5449 0.070 Uiso calc R 1 . .

loop_
_atom_site_aniso_label
_atom_site_aniso_U_11
_atom_site_aniso_U_22
_atom_site_aniso_U_33
_atom_site_aniso_U_12
_atom_site_aniso_U_13
_atom_site_aniso_U_23
C1 0.0278(18) 0.031(2) 0.036(2) 0.0046(15) -0.0024(15) -0.0024(17)
C2 0.0275(17) 0.031(2) 0.039(2) 0.0043(15) -0.0055(14) 0.0019(19)
C3 0.0288(19) 0.035(2) 0.045(2) -0.0016(16) -0.0066(16) -0.003(2)
C4 0.0306(19) 0.040(2) 0.039(2) -0.0025(16) -0.0063(16) 0.0006(19)
Br1 0.0335(2) 0.0616(3) 0.0615(3) 0.0137(2) -0.00437(17) -0.0122(3)
O1 0.0380(14) 0.0415(17) 0.0498(17) -0.0045(12) -0.0160(12) 0.0119(14)
O2 0.0504(17) 0.0353(17) 0.0578(19) -0.0113(13) -0.0256(14) 0.0076(15)
O3 0.0332(14) 0.0487(18) 0.0578(19) -0.0067(13) 0.0038(13) -0.0141(16)
O4 0.0408(15) 0.055(2) 0.0476(17) 0.0022(13) -0.0058(12) -0.0205(15)

loop_
_atom_type_symbol
_atom_type_description
_atom_type_scat_dispersion_real
_atom_type_scat_dispersion_imag
_atom_type_scat_source
C C 0.0033 0.0016 'International Tables Vol C Tables 4.2.6.8 and 6.1.1.4'
H H 0.0000 0.0000 'International Tables Vol C Tables 4.2.6.8 and 6.1.1.4'
Br Br -0.2901 2.4595 'International Tables Vol C Tables 4.2.6.8 and 6.1.1.4'
O O 0.0106 0.0060 'International Tables Vol C Tables 4.2.6.8 and 6.1.1.4'

loop_
_diffrn_radiation_wavelength
0.71073

loop_
_geom_angle_atom_site_label_1
_geom_angle_atom_site_label_2
_geom_angle_atom_site_label_3
_geom_angle_site_symmetry_1
_geom_angle_site_symmetry_3
_geom_angle
_geom_angle_publ_flag
O1 C1 O2 . . 125.6(3) ?
O1 C1 C2 . . 121.3(3) ?
O2 C1 C2 . . 112.9(3) ?
C3 C2 C1 . . 126.5(3) ?
C3 C2 Br1 . . 121.5(3) ?
C1 C2 Br1 . . 112.0(3) ?
C2 C3 C4 . . 123.9(3) ?
O4 C4 O3 . . 124.6(4) ?
O4 C4 C3 . . 117.3(3) ?
O3 C4 C3 . . 118.1(4) ?
C2 C3 H3A . . 118.1 ?
C4 C3 H3A . . 118.1 ?
C1 O2 H2 . . 109.5 ?
C4 O3 H3 . . 109.5 ?

loop_
_geom_bond_atom_site_label_1
_geom_bond_atom_site_label_2
_geom_bond_site_symmetry_2
_geom_bond_distance
_geom_bond_publ_flag
C1 O1 . 1.197(4) ?
C1 O2 . 1.299(5) ?
C1 C2 . 1.512(5) ?
C2 C3 . 1.302(5) ?
C2 Br1 . 1.883(4) ?
C3 C4 . 1.475(5) ?
C4 O4 . 1.254(5) ?
C4 O3 . 1.269(4) ?
C3 H3A . 0.9300 ?
O2 H2 . 0.8200 ?
O3 H3 . 0.8200 ?

loop_
_geom_hbond_atom_site_label_D
_geom_hbond_atom_site_label_H
_geom_hbond_atom_site_label_A
_geom_hbond_site_symmetry_A
_geom_hbond_distance_DH
_geom_hbond_distance_HA
_geom_hbond_distance_DA
_geom_hbond_angle_DHA
O3 H3 O4 3_746 0.82 1.80 2.617(4) 171
O2 H2 O1 2_756 0.82 1.86 2.681(4) 176

loop_
_cod_related_entry_id
_cod_related_entry_database
_cod_related_entry_code
1 ChemSpider 4513327
